data_2202972
loop_
_publ_author_name
'Hou-Guang Shi'
'Xue-Mei Li'
'Jian-Hua Xu'
'Shu-Sheng Zhang'
'Hoong-Kun Fun'

_publ_section_title 2a,8a-Dichloro-2a,8a-dihydro-1-phenyldichlorocyclobuta[<i>b</i>]naphthalene-3,8-dione
_journal_issue 11
_journal_name_full 'Acta Crystallographica Section E'
_journal_page_first o1824
_journal_page_last o1826
_journal_paper_doi 10.1107/S1600536803024012
_journal_volume 59
_journal_year 2003
_chemical_formula_iupac 'C18 H10 Cl2 O2'
_chemical_formula_moiety 'C18 H10 Cl2 O2'
_chemical_formula_sum 'C18 H10 Cl2 O2'
_chemical_formula_weight 329.16
_chemical_name_systematic 2a,8a-Dichloro-2a,8a-dihydro-1-phenyldichlorocyclobuta[b]naphthalene-3,8-dione
_space_group_IT_number 2
_symmetry_cell_setting triclinic
_symmetry_space_group_name_Hall '-P 1'
_symmetry_space_group_name_H-M 'P -1'
_atom_sites_solution_hydrogens geom
_atom_sites_solution_primary direct
_atom_sites_solution_secondary difmap
_audit_creation_method SHELXL-97
_cell_angle_alpha 77.338(2)
_cell_angle_beta 81.395(2)
_cell_angle_gamma 65.793(2)
_cell_formula_units_Z 2
_cell_length_a 7.1114(7)
_cell_length_b 8.3052(8)
_cell_length_c 13.8250(13)
_cell_measurement_reflns_used 2166
_cell_measurement_temperature 293(2)
_cell_measurement_theta_max 28.26
_cell_measurement_theta_min 2.73
_cell_volume 724.98(12)
_computing_cell_refinement 'SAINT (Siemens, 1996)'
_computing_data_collection 'SMART (Siemens, 1996)'
_computing_data_reduction SAINT
_computing_molecular_graphics SHELXTL
_computing_publication_material
;
SHELXTL, PARST (Nardelli, 1995) and PLATON (Spek, 1990)
;
_computing_structure_refinement SHELXTL
_computing_structure_solution 'SHELXTL (Sheldrick, 1997)'
_diffrn_ambient_temperature 293(2)
_diffrn_detector_area_resol_mean 8.33
_diffrn_measured_fraction_theta_full 0.973
_diffrn_measured_fraction_theta_max 0.973
_diffrn_measurement_device_type
;
Siemens SMART CCD area-detector
;
_diffrn_measurement_method \w
_diffrn_radiation_monochromator graphite
_diffrn_radiation_source 'fine-focus sealed tube'
_diffrn_radiation_type MoK\a
_diffrn_radiation_wavelength 0.71073
_diffrn_reflns_av_R_equivalents 0.0171
_diffrn_reflns_av_sigmaI/netI 0.0358
_diffrn_reflns_limit_h_max 8
_diffrn_reflns_limit_h_min -8
_diffrn_reflns_limit_k_max 9
_diffrn_reflns_limit_k_min -9
_diffrn_reflns_limit_l_max 13
_diffrn_reflns_limit_l_min -16
_diffrn_reflns_number 3542
_diffrn_reflns_theta_full 25.00
_diffrn_reflns_theta_max 25.00
_diffrn_reflns_theta_min 2.73
_diffrn_standards_number 0
_exptl_absorpt_coefficient_mu 0.451
_exptl_absorpt_correction_T_max 0.9735
_exptl_absorpt_correction_T_min 0.8332
_exptl_absorpt_correction_type empirical
_exptl_absorpt_process_details '(SADABS; Sheldrick, 1996)'
_exptl_crystal_colour colourless
_exptl_crystal_density_diffrn 1.508
_exptl_crystal_density_method 'not measured'
_exptl_crystal_description block
_exptl_crystal_F_000 336
_exptl_crystal_size_max 0.42
_exptl_crystal_size_mid 0.40
_exptl_crystal_size_min 0.06
_refine_diff_density_max 0.277
_refine_diff_density_min -0.239
_refine_ls_extinction_coef none
_refine_ls_extinction_method none
_refine_ls_goodness_of_fit_ref 1.151
_refine_ls_hydrogen_treatment refall
_refine_ls_matrix_type full
_refine_ls_number_parameters 239
_refine_ls_number_reflns 2482
_refine_ls_number_restraints 0
_refine_ls_restrained_S_all 1.151
_refine_ls_R_factor_all 0.0608
_refine_ls_R_factor_gt 0.0471
_refine_ls_shift/su_max 0.000
_refine_ls_shift/su_mean 0.000
_refine_ls_structure_factor_coef Fsqd
_refine_ls_weighting_details 'calc w = 1/[\s^2^(Fo^2^)+(0.055P)^2^+0.345P] where P = (Fo^2^+2Fc^2^)/3'
_refine_ls_weighting_scheme calc
_refine_ls_wR_factor_gt 0.1130
_refine_ls_wR_factor_ref 0.1280
_reflns_number_gt 2009
_reflns_number_total 2482
_reflns_threshold_expression I>2\s(I)
_cod_data_source_file wn6192.cif
_cod_data_source_block I
_cod_depositor_comments
;
The following automatic conversions were performed:
'_symmetry_cell_setting' value 'Triclinic' changed to 'triclinic'
according to '/home/saulius/struct/CIF-dictionaries/cif_core.dic'
dictionary named 'cif_core.dic' version 2.4.1 from 2010-06-29.

Automatic conversion script
Id: cif_fix_enum 1527 2010-12-29 10:47:43Z saulius 

The following automatic conversions were performed:

'_symmetry_cell_setting' value 'Triclinic' changed to 'triclinic'
according to /home/saulius/struct/CIF-dictionaries/cif_core.dic
dictionary named 'cif_core.dic' version 2.4.1 from 2010-06-29.

Automatic conversion script
Id: cif_fix_values 1715 2011-07-08 13:25:40Z adriana 
;
_cod_database_code 2202972
_cod_database_fobs_code 2202972

loop_
_symmetry_equiv_pos_as_xyz
'x, y, z'
'-x, -y, -z'

loop_
_atom_site_label
_atom_site_fract_x
_atom_site_fract_y
_atom_site_fract_z
_atom_site_U_iso_or_equiv
_atom_site_adp_type
_atom_site_calc_flag
_atom_site_refinement_flags
_atom_site_occupancy
_atom_site_disorder_assembly
_atom_site_disorder_group
_atom_site_type_symbol
Cl1 0.32682(15) 0.85046(11) 0.27295(6) 0.0573(3) Uani d . 1 . . Cl
Cl2 0.56105(14) 1.10013(13) 0.17250(7) 0.0629(3) Uani d . 1 . . Cl
O1 0.2362(3) 0.8796(3) 0.48039(16) 0.0460(5) Uani d . 1 . . O
O2 0.5347(4) 1.3570(4) 0.29171(18) 0.0621(7) Uani d . 1 . . O
C1 0.2478(4) 1.1596(4) 0.4792(2) 0.0346(6) Uani d . 1 . . C
C2 0.1764(5) 1.1637(5) 0.5779(2) 0.0442(7) Uani d . 1 . . C
C3 0.1704(5) 1.2970(5) 0.6243(3) 0.0534(8) Uani d . 1 . . C
C4 0.2368(5) 1.4299(5) 0.5715(3) 0.0514(8) Uani d . 1 . . C
C5 0.3105(5) 1.4264(4) 0.4749(3) 0.0443(7) Uani d . 1 . . C
C6 0.3201(4) 1.2916(4) 0.4267(2) 0.0348(6) Uani d . 1 . . C
C7 0.4176(4) 1.2829(4) 0.3253(2) 0.0396(7) Uani d . 1 . . C
C8 0.3560(4) 1.1879(4) 0.2610(2) 0.0376(6) Uani d . 1 . . C
C9 0.1428(4) 1.3048(4) 0.2212(2) 0.0380(7) Uani d . 1 . . C
C10 0.0564(5) 1.1965(4) 0.2751(2) 0.0395(7) Uani d . 1 . . C
C11 0.2482(4) 1.0549(4) 0.3185(2) 0.0367(6) Uani d . 1 . . C
C12 0.2473(4) 1.0154(4) 0.4322(2) 0.0345(6) Uani d . 1 . . C
C13 0.0726(5) 1.4746(4) 0.1534(2) 0.0412(7) Uani d . 1 . . C
C14 -0.1308(6) 1.5554(4) 0.1294(2) 0.0516(8) Uani d . 1 . . C
C15 -0.1983(8) 1.7140(5) 0.0618(3) 0.0681(11) Uani d . 1 . . C
C16 -0.0657(9) 1.7923(5) 0.0191(3) 0.0750(13) Uani d . 1 . . C
C17 0.1396(10) 1.7154(6) 0.0421(3) 0.0784(13) Uani d . 1 . . C
C18 0.2105(7) 1.5564(5) 0.1095(3) 0.0582(9) Uani d . 1 . . C
H2 0.136(4) 1.074(4) 0.611(2) 0.036(8) Uiso d . 1 . . H
H3 0.097(5) 1.301(4) 0.697(2) 0.051(9) Uiso d . 1 . . H
H4 0.243(5) 1.523(5) 0.602(3) 0.058(10) Uiso d . 1 . . H
H5 0.351(5) 1.509(5) 0.438(2) 0.047(9) Uiso d . 1 . . H
H10 -0.080(5) 1.204(4) 0.284(2) 0.049(9) Uiso d . 1 . . H
H14 -0.237(6) 1.492(5) 0.159(3) 0.071(11) Uiso d . 1 . . H
H15 -0.345(7) 1.766(6) 0.044(3) 0.088(14) Uiso d . 1 . . H
H16 -0.122(6) 1.898(5) -0.028(3) 0.066(11) Uiso d . 1 . . H
H17 0.233(6) 1.762(5) 0.011(3) 0.067(11) Uiso d . 1 . . H
H18 0.351(6) 1.497(5) 0.124(3) 0.068(12) Uiso d . 1 . . H

loop_
_atom_site_aniso_label
_atom_site_aniso_U_11
_atom_site_aniso_U_22
_atom_site_aniso_U_33
_atom_site_aniso_U_12
_atom_site_aniso_U_13
_atom_site_aniso_U_23
Cl1 0.0764(6) 0.0433(5) 0.0581(5) -0.0251(4) -0.0016(4) -0.0192(4)
Cl2 0.0542(5) 0.0671(6) 0.0563(6) -0.0190(4) 0.0235(4) -0.0167(4)
O1 0.0523(13) 0.0382(11) 0.0504(13) -0.0255(10) -0.0032(10) 0.0020(10)
O2 0.0626(15) 0.0850(18) 0.0581(15) -0.0548(15) 0.0023(12) -0.0038(13)
C1 0.0315(14) 0.0347(15) 0.0368(15) -0.0129(12) -0.0034(12) -0.0037(12)
C2 0.0422(17) 0.0495(19) 0.0426(18) -0.0217(15) 0.0002(14) -0.0065(15)
C3 0.0484(19) 0.065(2) 0.048(2) -0.0191(17) -0.0005(15) -0.0212(17)
C4 0.0443(18) 0.052(2) 0.063(2) -0.0140(16) -0.0080(16) -0.0265(17)
C5 0.0401(17) 0.0387(17) 0.061(2) -0.0199(14) -0.0113(15) -0.0076(15)
C6 0.0262(14) 0.0356(15) 0.0436(16) -0.0135(12) -0.0062(12) -0.0036(12)
C7 0.0310(15) 0.0422(16) 0.0475(18) -0.0203(13) -0.0046(13) 0.0018(13)
C8 0.0332(15) 0.0428(16) 0.0358(15) -0.0177(13) 0.0059(12) -0.0051(12)
C9 0.0417(16) 0.0409(16) 0.0336(15) -0.0176(13) -0.0009(12) -0.0088(12)
C10 0.0330(16) 0.0466(17) 0.0426(17) -0.0206(14) -0.0038(13) -0.0040(13)
C11 0.0398(16) 0.0330(14) 0.0413(16) -0.0184(12) -0.0007(12) -0.0072(12)
C12 0.0267(14) 0.0337(15) 0.0416(16) -0.0119(12) -0.0021(11) -0.0037(12)
C13 0.0567(19) 0.0377(16) 0.0304(15) -0.0197(14) -0.0001(13) -0.0081(12)
C14 0.066(2) 0.0421(18) 0.0418(18) -0.0136(17) -0.0106(16) -0.0088(14)
C15 0.096(3) 0.043(2) 0.054(2) -0.010(2) -0.022(2) -0.0076(17)
C16 0.126(4) 0.037(2) 0.051(2) -0.020(2) -0.021(2) 0.0012(17)
C17 0.129(4) 0.054(2) 0.062(3) -0.056(3) 0.005(3) 0.001(2)
C18 0.075(3) 0.054(2) 0.053(2) -0.036(2) -0.0023(19) -0.0035(17)

loop_
_atom_type_symbol
_atom_type_description
_atom_type_scat_dispersion_real
_atom_type_scat_dispersion_imag
_atom_type_scat_source
C C 0.0033 0.0016 'International Tables Vol C Tables 4.2.6.8 and 6.1.1.4'
H H 0.0000 0.0000 'International Tables Vol C Tables 4.2.6.8 and 6.1.1.4'
O O 0.0106 0.0060 'International Tables Vol C Tables 4.2.6.8 and 6.1.1.4'
Cl Cl 0.1484 0.1585 'International Tables Vol C Tables 4.2.6.8 and 6.1.1.4'

loop_
_geom_angle_atom_site_label_1
_geom_angle_atom_site_label_2
_geom_angle_atom_site_label_3
_geom_angle
C2 C1 C6 119.1(3)
C2 C1 C12 118.8(3)
C6 C1 C12 122.1(2)
C3 C2 C1 120.9(3)
C3 C2 H2 121.9(18)
C1 C2 H2 117.2(18)
C2 C3 C4 119.8(3)
C2 C3 H3 116.7(17)
C4 C3 H3 123.0(17)
C5 C4 C3 120.1(3)
C5 C4 H4 117(2)
C3 C4 H4 123(2)
C4 C5 C6 121.1(3)
C4 C5 H5 123(2)
C6 C5 H5 116(2)
C5 C6 C1 119.0(3)
C5 C6 C7 119.5(3)
C1 C6 C7 121.4(2)
O2 C7 C6 121.5(3)
O2 C7 C8 120.6(3)
C6 C7 C8 117.8(2)
C7 C8 C9 111.3(2)
C7 C8 C11 116.2(2)
C9 C8 C11 84.9(2)
C7 C8 Cl2 110.05(19)
C9 C8 Cl2 116.8(2)
C11 C8 Cl2 115.7(2)
C10 C9 C13 136.0(3)
C10 C9 C8 93.2(2)
C13 C9 C8 130.7(3)
C9 C10 C11 97.1(2)
C9 C10 H10 132.5(19)
C11 C10 H10 130(2)
C10 C11 C12 116.3(2)
C10 C11 C8 84.6(2)
C12 C11 C8 116.7(2)
C10 C11 Cl1 112.6(2)
C12 C11 Cl1 109.58(19)
C8 C11 Cl1 115.34(19)
O1 C12 C1 122.2(3)
O1 C12 C11 121.9(2)
C1 C12 C11 115.8(2)
C14 C13 C18 119.3(3)
C14 C13 C9 119.8(3)
C18 C13 C9 120.9(3)
C13 C14 C15 120.5(4)
C13 C14 H14 121(2)
C15 C14 H14 119(2)
C16 C15 C14 120.3(4)
C16 C15 H15 121(2)
C14 C15 H15 118(3)
C15 C16 C17 120.8(4)
C15 C16 H16 115(2)
C17 C16 H16 124(2)
C18 C17 C16 119.9(4)
C18 C17 H17 118(3)
C16 C17 H17 122(2)
C17 C18 C13 119.3(4)
C17 C18 H18 122(2)
C13 C18 H18 119(2)

loop_
_geom_bond_atom_site_label_1
_geom_bond_atom_site_label_2
_geom_bond_site_symmetry_2
_geom_bond_distance
_geom_bond_publ_flag
Cl1 C11 . 1.782(3) ?
Cl2 C8 . 1.772(3) ?
O1 C12 . 1.205(3) ?
O2 C7 . 1.211(3) ?
C1 C2 . 1.387(4) ?
C1 C6 . 1.413(4) ?
C1 C12 . 1.483(4) ?
C2 C3 . 1.379(5) ?
C2 H2 . 0.92(3) ?
C3 C4 . 1.394(5) ?
C3 H3 . 1.07(3) ?
C4 C5 . 1.362(5) ?
C4 H4 . 0.98(4) ?
C5 C6 . 1.397(4) ?
C5 H5 . 0.88(3) ?
C6 C7 . 1.470(4) ?
C7 C8 . 1.521(4) ?
C8 C9 . 1.534(4) yes
C8 C11 . 1.602(4) yes
C9 C10 . 1.328(4) yes
C9 C13 . 1.450(4) ?
C10 C11 . 1.491(4) yes
C10 H10 . 0.94(3) ?
C11 C12 . 1.533(4) ?
C13 C14 . 1.380(5) ?
C13 C18 . 1.406(5) ?
C14 C15 . 1.383(5) ?
C14 H14 . 1.07(4) ?
C15 C16 . 1.353(6) ?
C15 H15 . 1.00(5) ?
C16 C17 . 1.388(7) ?
C16 H16 . 0.94(4) ?
C17 C18 . 1.386(6) ?
C17 H17 . 0.91(4) ?
C18 H18 . 0.95(4) ?

loop_
_geom_hbond_atom_site_label_D
_geom_hbond_atom_site_label_H
_geom_hbond_atom_site_label_A
_geom_hbond_site_symmetry_A
_geom_hbond_distance_DH
_geom_hbond_distance_HA
_geom_hbond_distance_DA
_geom_hbond_angle_DHA
_geom_hbond_publ_flag
C2 H2 O1 1_555 0.91(3) 2.51(3) 2.822(4) 100(2) yes
C5 H5 O2 1_555 0.88(4) 2.52(3) 2.822(5) 101(3) yes
C10 H10 O2 1_455 0.94(4) 2.50(4) 3.379(5) 156(3) yes

loop_
_geom_torsion_atom_site_label_1
_geom_torsion_atom_site_label_2
_geom_torsion_atom_site_label_3
_geom_torsion_atom_site_label_4
_geom_torsion
_geom_torsion_publ_flag
C6 C1 C2 C3 1.7(4) ?
C12 C1 C2 C3 -178.8(3) ?
C1 C2 C3 C4 0.0(5) ?
C2 C3 C4 C5 -1.1(5) ?
C3 C4 C5 C6 0.4(5) ?
C4 C5 C6 C1 1.3(4) ?
C4 C5 C6 C7 -174.6(3) ?
C2 C1 C6 C5 -2.3(4) ?
C12 C1 C6 C5 178.2(2) ?
C2 C1 C6 C7 173.5(3) ?
C12 C1 C6 C7 -6.0(4) ?
C5 C6 C7 O2 19.2(4) ?
C1 C6 C7 O2 -156.6(3) ?
C5 C6 C7 C8 -156.9(3) ?
C1 C6 C7 C8 27.3(4) ?
O2 C7 C8 C9 -99.8(3) ?
C6 C7 C8 C9 76.3(3) ?
O2 C7 C8 C11 165.3(3) ?
C6 C7 C8 C11 -18.6(4) ?
O2 C7 C8 Cl2 31.3(3) ?
C6 C7 C8 Cl2 -152.6(2) ?
C7 C8 C9 C10 -112.4(3) ?
C11 C8 C9 C10 3.8(2) ?
Cl2 C8 C9 C10 120.1(2) ?
C7 C8 C9 C13 64.9(4) ?
C11 C8 C9 C13 -179.0(3) ?
Cl2 C8 C9 C13 -62.7(4) ?
C13 C9 C10 C11 178.9(3) ?
C8 C9 C10 C11 -4.1(2) ?
C9 C10 C11 C12 121.0(3) ?
C9 C10 C11 C8 3.9(2) ?
C9 C10 C11 Cl1 -111.3(2) ?
C7 C8 C11 C10 107.9(3) ?
C9 C8 C11 C10 -3.35(19) ?
Cl2 C8 C11 C10 -120.7(2) ?
C7 C8 C11 C12 -8.8(3) ?
C9 C8 C11 C12 -120.1(2) ?
Cl2 C8 C11 C12 122.6(2) yes
C7 C8 C11 Cl1 -139.6(2) ?
C9 C8 C11 Cl1 109.1(2) ?
Cl2 C8 C11 Cl1 -8.2(3) ?
C2 C1 C12 O1 -18.5(4) ?
C6 C1 C12 O1 161.1(3) ?
C2 C1 C12 C11 157.8(3) ?
C6 C1 C12 C11 -22.6(4) ?
C10 C11 C12 O1 107.6(3) ?
C8 C11 C12 O1 -154.9(3) ?
Cl1 C11 C12 O1 -21.5(3) ?
C10 C11 C12 C1 -68.7(3) ?
C8 C11 C12 C1 28.8(3) ?
Cl1 C11 C12 C1 162.20(19) ?
C10 C9 C13 C14 -3.2(5) ?
C8 C9 C13 C14 -179.3(3) ?
C10 C9 C13 C18 178.4(3) ?
C8 C9 C13 C18 2.4(5) ?
C18 C13 C14 C15 0.9(5) ?
C9 C13 C14 C15 -177.5(3) ?
C13 C14 C15 C16 -0.5(5) ?
C14 C15 C16 C17 0.1(6) ?
C15 C16 C17 C18 0.0(6) ?
C16 C17 C18 C13 0.3(6) ?
C14 C13 C18 C17 -0.8(5) ?
C9 C13 C18 C17 177.6(3) ?
